data_1548783
loop_
_publ_author_name
'Dmitri O. Charkin'
'Igor V. Plokhikh'
'Alexandr N. Zaloga'
'Maxim V. Lobanov'
'Sergey M. Kazakov'

_publ_section_title
;
 One disorder out of two orders: Synthesis and crystal structures of
 cation-ordered PbNaF2NO3, anion-ordered Pb2OFNO3, and continuous
 disordered (Pb, Na)2(O,F)2-deltaNO3 solid solution with Sillen-derived
 structures
;
_journal_name_full 'Solid State Sciences'
_journal_page_first 111
_journal_page_last 116
_journal_paper_doi 10.1016/j.solidstatesciences.2017.07.010
_journal_volume 71
_journal_year 2017
_chemical_absolute_configuration .
_chemical_formula_sum 'F4 N2 Na O6 Pb3'
_chemical_formula_weight 844.6
_space_group_IT_number 139
_symmetry_cell_setting tetragonal
_symmetry_Int_Tables_number 139
_symmetry_space_group_name_Hall '-I 4 2'
_symmetry_space_group_name_H-M 'I 4/m m m'
_cell_angle_alpha 90
_cell_angle_beta 90
_cell_angle_gamma 90
_cell_formula_units_Z 1
_cell_length_a 4.04064(3)
_cell_length_b 4.04064(3)
_cell_length_c 14.39848(17)
_cell_measurement_temperature 293
_cell_volume 235.081(4)
_diffrn_ambient_temperature 293
_diffrn_radiation_probe x-ray
_diffrn_radiation_wavelength 1.54051
_exptl_absorpt_coefficient_mu 103.905
_exptl_crystal_density_diffrn 5.9657
_exptl_crystal_F_000 355
_pd_instr_location ' ?'
_pd_meas_2theta_range_max 120.006
_pd_meas_2theta_range_min 11.000
_pd_meas_number_of_points 5578
_pd_proc_2theta_range_max 120.006
_pd_proc_2theta_range_min 11
_pd_proc_ls_background_function '15 Legendre polynoms'
_pd_proc_ls_pref_orient_corr 'March & Dollase'
_pd_proc_ls_profile_function Pseudo-Voigt
_pd_proc_ls_prof_R_factor 0.0504
_pd_proc_ls_prof_wR_expected 0.0620
_pd_proc_ls_prof_wR_factor 0.0692
_refine_diff_density_max 1.35
_refine_diff_density_min -1.09
_refine_ls_goodness_of_fit_all 1.12
_refine_ls_number_constraints 0
_refine_ls_number_parameters 33
_refine_ls_number_restraints 3
_refine_ls_R_factor_all 0.0230
_refine_ls_R_factor_gt 0.0227
_refine_ls_shift/su_max 0.0281
_refine_ls_shift/su_mean 0.0072
_refine_ls_weighting_scheme sigma
_refine_ls_wR_factor_all 0.0234
_refine_ls_wR_factor_gt 0.0234
_cod_data_source_file PbNaOFNO3-3.cif
_cod_data_source_block 3_1
_cod_depositor_comments
;
The following automatic conversions were performed:

'_diffrn_radiation_probe' value 'X-ray' changed to 'x-ray' according
to the built-in table from CIF Core dictionary named 'cif_core.dic'
version 2.4.1 from 2010-06-29.

Automatic conversion script
Id: cif_fix_values 5376 2017-05-30 11:51:03Z andrius 
;
_cod_original_sg_symbol_Hall '-I 4;-2'
_cod_original_formula_sum 'F4 N2 Na1 O6 Pb3'
_cod_database_code 1548783

loop_
_space_group_symop_id
_space_group_symop_operation_xyz
1 x,y,z
2 -x,-y,z
3 -y,x,z
4 y,-x,z
5 -x,y,-z
6 x,-y,-z
7 y,x,-z
8 -y,-x,-z
9 -x,-y,-z
10 x,y,-z
11 y,-x,-z
12 -y,x,-z
13 x,-y,z
14 -x,y,z
15 -y,-x,z
16 y,x,z
17 x+1/2,y+1/2,z+1/2
18 -x+1/2,-y+1/2,z+1/2
19 -y+1/2,x+1/2,z+1/2
20 y+1/2,-x+1/2,z+1/2
21 -x+1/2,y+1/2,-z+1/2
22 x+1/2,-y+1/2,-z+1/2
23 y+1/2,x+1/2,-z+1/2
24 -y+1/2,-x+1/2,-z+1/2
25 -x+1/2,-y+1/2,-z+1/2
26 x+1/2,y+1/2,-z+1/2
27 y+1/2,-x+1/2,-z+1/2
28 -y+1/2,x+1/2,-z+1/2
29 x+1/2,-y+1/2,z+1/2
30 -x+1/2,y+1/2,z+1/2
31 -y+1/2,-x+1/2,z+1/2
32 y+1/2,x+1/2,z+1/2

loop_
_atom_site_label
_atom_site_type_symbol
_atom_site_fract_x
_atom_site_fract_y
_atom_site_fract_z
_atom_site_adp_type
_atom_site_U_iso_or_equiv
_atom_site_site_symmetry_multiplicity
_atom_site_occupancy
_atom_site_calc_flag
_atom_site_refinement_flags
_atom_site_disorder_assembly
_atom_site_disorder_group
Pb1 Pb 0.5185(8) 0.5185(8) 0.16031(4) Uiso 0.0149(4) 16 0.1875 d . . .
Na1 Na 0.5185(8) 0.5185(8) 0.16031(4) Uiso 0.0149(4) 16 0.0625 d . . .
F1 F 1 0.5 0.25 Uiso 0.0193(16) 4 1 d . . .
N1 N 0 0 0 Uiso 0.057(6) 2 1 d . . .
O1 O 0 0 -0.0874(8) Uiso 0.031(5) 4 0.5 d . . .
O2 O -0.287(3) 0.071(8) 0.0344(11) Uiso 0.130(16) 32 0.125 d . . .

loop_
_atom_type_symbol
_atom_type_scat_dispersion_real
_atom_type_scat_dispersion_imag
_atom_type_scat_source
F 0.0754 0.0552 'International Tables Vol C tables 4.2.6.8 and 6.1.1.1'
N 0.0329 0.0188 'International Tables Vol C tables 4.2.6.8 and 6.1.1.1'
Na 0.1376 0.1272 'International Tables Vol C tables 4.2.6.8 and 6.1.1.1'
O 0.0516 0.0335 'International Tables Vol C tables 4.2.6.8 and 6.1.1.1'
Pb -4.0838 8.6871 'International Tables Vol C tables 4.2.6.8 and 6.1.1.1'

loop_
_geom_bond_atom_site_label_1
_geom_bond_atom_site_label_2
_geom_bond_site_symmetry_1
_geom_bond_site_symmetry_2
_geom_bond_distance
Pb1 Pb1 . 1_455 4.041(4)
Pb1 Pb1 . 1_545 4.041(4)
Pb1 Pb1 . 1_565 4.041(4)
Pb1 Pb1 . 1_655 4.041(4)
Pb1 Pb1 . 2_565 4.193(4)
Pb1 Pb1 . 2_655 4.193(4)
Pb1 Pb1 . 2_665 0.212(4)
Pb1 Pb1 . 2_675 3.894(4)
Pb1 Pb1 . 2_765 3.894(4)
Pb1 Pb1 . 3_555 4.190(4)
Pb1 Pb1 . 3_645 4.043(4)
Pb1 Pb1 . 3_655 0.150(4)
Pb1 Pb1 . 3_665 4.043(4)
Pb1 Pb1 . 3_755 3.891(4)
Pb1 Pb1 . 4_465 4.043(4)
Pb1 Pb1 . 4_555 4.190(4)
Pb1 Pb1 . 4_565 0.150(4)
Pb1 Pb1 . 4_575 3.891(4)
Pb1 Pb1 . 4_665 4.043(4)
Pb1 Pb1 . 5_655 4.6188(9)
Pb1 Pb1 . 21_545 3.932(3)
Pb1 Pb1 . 21_555 3.932(3)
Pb1 Pb1 . 21_645 3.775(3)
Pb1 Pb1 . 21_655 3.775(3)
Pb1 Pb1 . 6_565 4.6188(9)
Pb1 Pb1 . 22_455 3.932(3)
Pb1 Pb1 . 22_465 3.775(3)
Pb1 Pb1 . 22_555 3.932(3)
Pb1 Pb1 . 22_565 3.775(3)
Pb1 Pb1 . 7_555 4.6164(9)
Pb1 Pb1 . 23_445 3.852(3)
Pb1 Pb1 . 23_455 3.852(3)
Pb1 Pb1 . 23_545 3.852(3)
Pb1 Pb1 . 23_555 3.852(3)
Pb1 Pb1 . 8_665 4.6212(9)
Pb1 Pb1 . 24_555 4.011(3)
Pb1 Pb1 . 24_565 3.857(3)
Pb1 Pb1 . 24_655 3.857(3)
Pb1 Pb1 . 24_665 3.697(3)
Pb1 Na1 . 1_455 4.041(4)
Pb1 Na1 . 1_545 4.041(4)
Pb1 Na1 . . 0
Pb1 Na1 . 1_565 4.041(4)
Pb1 Na1 . 1_655 4.041(4)
Pb1 Na1 . 2_565 4.193(4)
Pb1 Na1 . 2_655 4.193(4)
Pb1 Na1 . 2_665 0.212(4)
Pb1 Na1 . 2_675 3.894(4)
Pb1 Na1 . 2_765 3.894(4)
Pb1 Na1 . 3_555 4.190(4)
Pb1 Na1 . 3_645 4.043(4)
Pb1 Na1 . 3_655 0.150(4)
Pb1 Na1 . 3_665 4.043(4)
Pb1 Na1 . 3_755 3.891(4)
Pb1 Na1 . 4_465 4.043(4)
Pb1 Na1 . 4_555 4.190(4)
Pb1 Na1 . 4_565 0.150(4)
Pb1 Na1 . 4_575 3.891(4)
Pb1 Na1 . 4_665 4.043(4)
Pb1 Na1 . 5_655 4.6188(9)
Pb1 Na1 . 21_545 3.932(3)
Pb1 Na1 . 21_555 3.932(3)
Pb1 Na1 . 21_645 3.775(3)
Pb1 Na1 . 21_655 3.775(3)
Pb1 Na1 . 6_565 4.6188(9)
Pb1 Na1 . 22_455 3.932(3)
Pb1 Na1 . 22_465 3.775(3)
Pb1 Na1 . 22_555 3.932(3)
Pb1 Na1 . 22_565 3.775(3)
Pb1 Na1 . 7_555 4.6164(9)
Pb1 Na1 . 23_445 3.852(3)
Pb1 Na1 . 23_455 3.852(3)
Pb1 Na1 . 23_545 3.852(3)
Pb1 Na1 . 23_555 3.852(3)
Pb1 Na1 . 8_665 4.6212(9)
Pb1 Na1 . 24_555 4.011(3)
Pb1 Na1 . 24_565 3.857(3)
Pb1 Na1 . 24_655 3.857(3)
Pb1 Na1 . 24_665 3.697(3)
Pb1 F1 . 1_455 2.462(3)
Pb1 F1 . . 2.336(3)
Pb1 F1 . 3_645 2.462(3)
Pb1 F1 . 3_655 2.336(3)
Pb1 N1 . 1_565 3.675(2)
Pb1 N1 . 1_655 3.675(2)
Pb1 N1 . 1_665 3.591(2)
Pb1 O1 . 5_555 3.144(5)
Pb1 O1 . 5_565 3.046(5)
Pb1 O1 . 5_655 3.046(5)
Pb1 O1 . 5_665 2.945(5)
Pb1 O2 . 1_655 2.68(2)
Pb1 O2 . 1_665 2.98(3)
Pb1 O2 . 2_555 3.14(3)
Pb1 O2 . 2_565 2.63(2)
Pb1 O2 . 3_565 3.09(3)
Pb1 O2 . 3_665 2.58(2)
Pb1 O2 . 4_555 2.73(2)
Pb1 O2 . 4_655 3.02(3)
Pb1 O2 . 5_555 3.47(2)
Pb1 O2 . 6_665 3.35(2)
Pb1 O2 . 7_565 3.43(2)
Pb1 O2 . 8_655 3.39(2)
Pb1 O2 . 9_565 3.39(2)
Pb1 O2 . 10_655 3.43(2)
Pb1 O2 . 11_555 3.47(2)
Pb1 O2 . 12_665 3.35(2)
Pb1 O2 . 13_655 3.09(3)
Pb1 O2 . 13_665 2.58(2)
Pb1 O2 . 14_555 2.73(2)
Pb1 O2 . 14_565 3.02(3)
Pb1 O2 . 15_555 3.14(3)
Pb1 O2 . 15_655 2.63(2)
Pb1 O2 . 16_565 2.68(2)
Pb1 O2 . 16_665 2.98(3)
Na1 Na1 . 1_445 5.714(4)
Na1 Na1 . 1_455 4.041(4)
Na1 Na1 . 1_465 5.714(4)
Na1 Na1 . 1_545 4.041(4)
Na1 Na1 . 1_565 4.041(4)
Na1 Na1 . 1_645 5.714(4)
Na1 Na1 . 1_655 4.041(4)
Na1 Na1 . 1_665 5.714(4)
Na1 Na1 . 2_565 4.193(4)
Na1 Na1 . 2_575 5.718(4)
Na1 Na1 . 2_655 4.193(4)
Na1 Na1 . 2_665 0.212(4)
Na1 Na1 . 2_675 3.894(4)
Na1 Na1 . 2_755 5.718(4)
Na1 Na1 . 2_765 3.894(4)
Na1 Na1 . 2_775 5.502(4)
Na1 Na1 . 3_555 4.190(4)
Na1 Na1 . 3_645 4.043(4)
Na1 Na1 . 3_655 0.150(4)
Na1 Na1 . 3_665 4.043(4)
Na1 Na1 . 3_745 5.609(4)
Na1 Na1 . 3_755 3.891(4)
Na1 Na1 . 3_765 5.609(4)
Na1 Na1 . 4_465 4.043(4)
Na1 Na1 . 4_475 5.609(4)
Na1 Na1 . 4_555 4.190(4)
Na1 Na1 . 4_565 0.150(4)
Na1 Na1 . 4_575 3.891(4)
Na1 Na1 . 4_665 4.043(4)
Na1 Na1 . 4_675 5.609(4)
Na1 Na1 . 5_655 4.6188(9)
Na1 Na1 . 21_545 3.932(3)
Na1 Na1 . 21_555 3.932(3)
Na1 Na1 . 21_645 3.775(3)
Na1 Na1 . 21_655 3.775(3)
Na1 Na1 . 6_565 4.6188(9)
Na1 Na1 . 22_455 3.932(3)
Na1 Na1 . 22_465 3.775(3)
Na1 Na1 . 22_555 3.932(3)
Na1 Na1 . 22_565 3.775(3)
Na1 Na1 . 7_555 4.6164(9)
Na1 Na1 . 23_445 3.852(3)
Na1 Na1 . 23_455 3.852(3)
Na1 Na1 . 23_545 3.852(3)
Na1 Na1 . 23_555 3.852(3)
Na1 Na1 . 8_665 4.6212(9)
Na1 Na1 . 24_555 4.011(3)
Na1 Na1 . 24_565 3.857(3)
Na1 Na1 . 24_655 3.857(3)
Na1 Na1 . 24_665 3.697(3)
Na1 F1 . 1_455 2.462(3)
Na1 F1 . . 2.336(3)
Na1 F1 . 3_645 2.462(3)
Na1 F1 . 3_655 2.336(3)
Na1 N1 . . 3.756(3)
Na1 N1 . 1_565 3.675(2)
Na1 N1 . 1_655 3.675(2)
Na1 N1 . 1_665 3.591(2)
Na1 O1 . 5_555 3.144(5)
Na1 O1 . 5_565 3.046(5)
Na1 O1 . 5_655 3.046(5)
Na1 O1 . 5_665 2.945(5)
Na1 O2 . 1_655 2.68(2)
Na1 O2 . 1_665 2.98(3)
Na1 O2 . 2_555 3.14(3)
Na1 O2 . 2_565 2.63(2)
Na1 O2 . 3_565 3.09(3)
Na1 O2 . 3_665 2.58(2)
Na1 O2 . 4_555 2.73(2)
Na1 O2 . 4_655 3.02(3)
Na1 O2 . 5_555 3.47(2)
Na1 O2 . 6_665 3.35(2)
Na1 O2 . 7_565 3.43(2)
Na1 O2 . 8_655 3.39(2)
Na1 O2 . 9_565 3.39(2)
Na1 O2 . 10_655 3.43(2)
Na1 O2 . 11_555 3.47(2)
Na1 O2 . 12_665 3.35(2)
Na1 O2 . 13_655 3.09(3)
Na1 O2 . 13_665 2.58(2)
Na1 O2 . 14_555 2.73(2)
Na1 O2 . 14_565 3.02(3)
Na1 O2 . 15_555 3.14(3)
Na1 O2 . 15_655 2.63(2)
Na1 O2 . 16_565 2.68(2)
Na1 O2 . 16_665 2.98(3)
N1 O1 . . 1.258(12)
N1 O1 . 5_555 1.258(12)
N1 O2 . . 1.292(14)
N1 O2 . 2_555 1.292(14)
N1 O2 . 3_555 1.292(14)
N1 O2 . 4_555 1.292(14)
N1 O2 . 5_555 1.292(14)
N1 O2 . 6_555 1.292(14)
N1 O2 . 7_555 1.292(14)
N1 O2 . 8_555 1.292(14)
N1 O2 . 9_555 1.292(14)
N1 O2 . 10_555 1.292(14)
N1 O2 . 11_555 1.292(14)
N1 O2 . 12_555 1.292(14)
N1 O2 . 13_555 1.292(14)
N1 O2 . 14_555 1.292(14)
N1 O2 . 15_555 1.292(14)
N1 O2 . 16_555 1.292(14)
O1 O2 . . 2.121(18)
O1 O2 . 2_555 2.121(18)
O1 O2 . 3_555 2.121(18)
O1 O2 . 4_555 2.121(18)
O1 O2 . 5_555 1.417(16)
O1 O2 . 6_555 1.417(16)
O1 O2 . 7_555 1.417(16)
O1 O2 . 8_555 1.417(16)
O1 O2 . 9_555 1.417(16)
O1 O2 . 10_555 1.417(16)
O1 O2 . 11_555 1.417(16)
O1 O2 . 12_555 1.417(16)
O1 O2 . 13_555 2.121(18)
O1 O2 . 14_555 2.121(18)
O1 O2 . 15_555 2.121(18)
O1 O2 . 16_555 2.121(18)
O2 O2 . 2_455 1.81(2)
O2 O2 . 3_555 1.69(3)
O2 O2 . 4_555 1.69(3)
O2 O2 . 5_455 1.986(18)
O2 O2 . 6_555 1.14(3)
O2 O2 . 8_555 1.58(3)
O2 O2 . 9_455 2.07(2)
O2 O2 . 10_555 0.99(2)
O2 O2 . 11_555 1.96(3)
O2 O2 . 12_555 1.96(3)
O2 O2 . 13_555 0.57(5)
O2 O2 . 14_455 1.722(16)
O2 O2 . 15_555 1.24(3)
O2 O2 . 16_555 2.04(3)
